data_4028751
loop_
_publ_author_name
'Shuxia Cao'
'Peng Gao'
'Yanchun Guo'
'Huamin Zhao'
'Jun Wang'
'Yifan Liu'
'Yufen Zhao'

_publ_section_title
;
 Unexpected Insertion of CO2 into the Pentacoordinate P-N Bond:
 Atherton-Todd-Type Reaction of Hydrospirophosphorane with Amines
;
_journal_name_full 'Journal of Organic Chemistry'
_journal_page_first 11283
_journal_page_last 11293
_journal_paper_doi 10.1021/jo4018342
_journal_volume 78
_journal_year 2013
_chemical_formula_sum 'C21 H32 N3 O6 P'
_chemical_formula_weight 453.47
_chemical_name_systematic
; 
 ? 
;
_space_group_IT_number 5
_symmetry_cell_setting monoclinic
_symmetry_space_group_name_Hall 'C 2y'
_symmetry_space_group_name_H-M 'C 1 2 1'
_atom_sites_solution_hydrogens geom
_atom_sites_solution_primary direct
_atom_sites_solution_secondary difmap
_audit_creation_method SHELXL-97
_cell_angle_alpha 90.00
_cell_angle_beta 101.36(3)
_cell_angle_gamma 90.00
_cell_formula_units_Z 4
_cell_length_a 20.014(4)
_cell_length_b 6.1055(12)
_cell_length_c 20.653(4)
_cell_measurement_reflns_used 2635
_cell_measurement_temperature 293(2)
_cell_measurement_theta_max 27.8326
_cell_measurement_theta_min 2.0114
_cell_volume 2474.3(9)
_computing_cell_refinement 'Bruker XSCANS'
_computing_data_collection 'Bruker XSCANS'
_computing_data_reduction 'Bruker SHELXTL'
_computing_molecular_graphics 'Bruker SHELXTL'
_computing_publication_material 'Bruker SHELXTL'
_computing_structure_refinement 'SHELXL-97 (Sheldrick, 1997)'
_computing_structure_solution 'SHELXS-97 (Sheldrick, 1990)'
_diffrn_ambient_temperature 293(2)
_diffrn_measured_fraction_theta_full 0.994
_diffrn_measured_fraction_theta_max 0.994
_diffrn_measurement_device_type 'Bruker P4'
_diffrn_measurement_method '\w scans'
_diffrn_radiation_monochromator graphite
_diffrn_radiation_source 'fine-focus sealed tube'
_diffrn_radiation_type MoK\a
_diffrn_radiation_wavelength 0.71073
_diffrn_reflns_av_R_equivalents 0.0306
_diffrn_reflns_av_sigmaI/netI 0.0590
_diffrn_reflns_limit_h_max 24
_diffrn_reflns_limit_h_min -21
_diffrn_reflns_limit_k_max 7
_diffrn_reflns_limit_k_min -7
_diffrn_reflns_limit_l_max 25
_diffrn_reflns_limit_l_min -25
_diffrn_reflns_number 8190
_diffrn_reflns_theta_full 25.50
_diffrn_reflns_theta_max 25.50
_diffrn_reflns_theta_min 2.01
_exptl_absorpt_coefficient_mu 0.150
_exptl_absorpt_correction_T_max 0.9750
_exptl_absorpt_correction_T_min 0.9707
_exptl_crystal_colour Colorless
_exptl_crystal_density_diffrn 1.217
_exptl_crystal_description Prism
_exptl_crystal_F_000 968
_exptl_crystal_size_max 0.20
_exptl_crystal_size_mid 0.20
_exptl_crystal_size_min 0.17
_refine_diff_density_max 0.460
_refine_diff_density_min -0.155
_refine_diff_density_rms 0.041
_refine_ls_abs_structure_details 'Flack H D (1983), Acta Cryst. A39, 876-881'
_refine_ls_abs_structure_Flack 0.1(2)
_refine_ls_extinction_method none
_refine_ls_goodness_of_fit_ref 1.133
_refine_ls_hydrogen_treatment mixed
_refine_ls_matrix_type full
_refine_ls_number_parameters 286
_refine_ls_number_reflns 4530
_refine_ls_number_restraints 1
_refine_ls_restrained_S_all 1.133
_refine_ls_R_factor_all 0.1079
_refine_ls_R_factor_gt 0.0821
_refine_ls_shift/su_max 0.000
_refine_ls_shift/su_mean 0.000
_refine_ls_structure_factor_coef Fsqd
_refine_ls_weighting_details 'calc w=1/[\s^2^(Fo^2^)+(0.0661P)^2^+1.9894P] where P=(Fo^2^+2Fc^2^)/3'
_refine_ls_weighting_scheme calc
_refine_ls_wR_factor_gt 0.1732
_refine_ls_wR_factor_ref 0.1898
_reflns_number_gt 3296
_reflns_number_total 4530
_reflns_threshold_expression >2sigma(I)
_cod_data_source_file jo4018342_si_002_4.cif
_cod_data_source_block a
_cod_original_cell_volume 2474.4(8)
_cod_database_code 4028751

loop_
_symmetry_equiv_pos_as_xyz
'x, y, z'
'-x, y, -z'
'x+1/2, y+1/2, z'
'-x+1/2, y+1/2, -z'

loop_
_atom_site_label
_atom_site_type_symbol
_atom_site_fract_x
_atom_site_fract_y
_atom_site_fract_z
_atom_site_U_iso_or_equiv
_atom_site_adp_type
_atom_site_occupancy
_atom_site_symmetry_multiplicity
_atom_site_calc_flag
_atom_site_refinement_flags
P1 P 0.27749(7) 0.1884(2) 0.22725(7) 0.0570(4) Uani 1 1 d .
O1 O 0.2301(2) 0.0935(7) 0.3583(2) 0.0867(13) Uani 1 1 d .
O2 O 0.31516(17) 0.1691(7) 0.30352(18) 0.0710(10) Uani 1 1 d .
O3 O 0.24595(18) -0.0761(5) 0.22609(19) 0.0654(10) Uani 1 1 d .
O4 O 0.1507(2) -0.2674(6) 0.2187(3) 0.0886(14) Uani 1 1 d .
O5 O 0.30795(19) 0.4519(5) 0.22513(19) 0.0661(10) Uani 1 1 d .
O6 O 0.3818(2) 0.6576(7) 0.1847(3) 0.0915(14) Uani 1 1 d .
N1 N 0.3342(2) -0.0710(8) 0.3878(2) 0.0660(12) Uani 1 1 d .
N2 N 0.1997(2) 0.2791(7) 0.2094(2) 0.0641(12) Uani 1 1 d .
H2W H 0.1915 0.4146 0.1996 0.077 Uiso 1 1 calc R
N3 N 0.3260(2) 0.1124(7) 0.1768(2) 0.0646(12) Uani 1 1 d .
H3W H 0.3236 -0.0183 0.1610 0.078 Uiso 1 1 calc R
C1 C 0.5619(5) 0.2966(19) 0.3673(6) 0.127(3) Uani 1 1 d .
H1 H 0.5995 0.3871 0.3686 0.153 Uiso 1 1 calc R
C2 C 0.5155(4) 0.3359(15) 0.4062(5) 0.117(3) Uani 1 1 d .
H2 H 0.5204 0.4587 0.4334 0.140 Uiso 1 1 calc R
C3 C 0.4614(3) 0.1957(14) 0.4058(4) 0.096(2) Uani 1 1 d .
H3 H 0.4308 0.2248 0.4333 0.115 Uiso 1 1 calc R
C4 C 0.4514(3) 0.0136(9) 0.3656(3) 0.0662(15) Uani 1 1 d .
C5 C 0.4963(5) -0.0186(16) 0.3264(4) 0.127(3) Uani 1 1 d .
H5 H 0.4908 -0.1381 0.2979 0.152 Uiso 1 1 calc R
C6 C 0.5511(6) 0.123(2) 0.3273(6) 0.175(5) Uani 1 1 d .
H6 H 0.5811 0.0962 0.2991 0.210 Uiso 1 1 calc R
C7 C 0.3939(3) -0.1446(10) 0.3620(3) 0.0761(17) Uani 1 1 d .
H7A H 0.3785 -0.1857 0.3161 0.091 Uiso 1 1 calc R
H7B H 0.4115 -0.2759 0.3859 0.091 Uiso 1 1 calc R
C8 C 0.3685(5) -0.1888(18) 0.5028(4) 0.146(4) Uani 1 1 d .
H8A H 0.4050 -0.2812 0.4953 0.219 Uiso 1 1 calc R
H8B H 0.3507 -0.2440 0.5395 0.219 Uiso 1 1 calc R
H8C H 0.3852 -0.0426 0.5123 0.219 Uiso 1 1 calc R
C9 C 0.3134(4) -0.1866(12) 0.4427(3) 0.088(2) Uani 1 1 d .
H9 H 0.2748 -0.1062 0.4538 0.106 Uiso 1 1 calc R
C10 C 0.2878(5) -0.4149(15) 0.4201(5) 0.143(4) Uani 1 1 d .
H10A H 0.2563 -0.4043 0.3786 0.215 Uiso 1 1 calc R
H10B H 0.2653 -0.4790 0.4525 0.215 Uiso 1 1 calc R
H10C H 0.3257 -0.5051 0.4149 0.215 Uiso 1 1 calc R
C11 C 0.2874(3) 0.0591(10) 0.3516(3) 0.0669(15) Uani 1 1 d .
C12 C 0.1790(3) -0.0951(9) 0.2197(3) 0.0669(15) Uani 1 1 d .
C13 C 0.1442(3) 0.1271(9) 0.2105(3) 0.0690(16) Uani 1 1 d .
H13 H 0.1248 0.1582 0.2496 0.083 Uiso 1 1 calc R
C14 C 0.0856(4) 0.1320(13) 0.1489(4) 0.108(3) Uani 1 1 d .
H14 H 0.0552 0.0111 0.1547 0.129 Uiso 1 1 calc R
C15 C 0.1128(5) 0.0772(19) 0.0875(4) 0.149(4) Uani 1 1 d .
H15A H 0.0763 0.0819 0.0497 0.224 Uiso 1 1 calc R
H15B H 0.1324 -0.0670 0.0918 0.224 Uiso 1 1 calc R
H15C H 0.1472 0.1818 0.0822 0.224 Uiso 1 1 calc R
C16 C 0.0450(6) 0.324(2) 0.1430(6) 0.192(5) Uani 1 1 d .
H16A H 0.0705 0.4449 0.1309 0.288 Uiso 1 1 calc R
H16B H 0.0322 0.3541 0.1845 0.288 Uiso 1 1 calc R
H16C H 0.0048 0.3020 0.1097 0.288 Uiso 1 1 calc R
C17 C 0.3561(3) 0.4799(10) 0.1909(3) 0.0675(15) Uani 1 1 d .
C18 C 0.3735(3) 0.2695(8) 0.1591(3) 0.0636(14) Uani 1 1 d .
H18 H 0.4202 0.2256 0.1788 0.076 Uiso 1 1 calc R
C19 C 0.3667(4) 0.2985(13) 0.0837(3) 0.097(2) Uani 1 1 d .
H19 H 0.3989 0.4130 0.0768 0.117 Uiso 1 1 calc R
C20 C 0.2958(4) 0.3755(15) 0.0511(4) 0.119(3) Uani 1 1 d .
H20A H 0.2623 0.2807 0.0637 0.178 Uiso 1 1 calc R
H20B H 0.2915 0.3721 0.0040 0.178 Uiso 1 1 calc R
H20C H 0.2889 0.5225 0.0650 0.178 Uiso 1 1 calc R
C21 C 0.3876(5) 0.0897(16) 0.0537(5) 0.149(4) Uani 1 1 d .
H21A H 0.3591 -0.0286 0.0626 0.223 Uiso 1 1 calc R
H21B H 0.4343 0.0571 0.0725 0.223 Uiso 1 1 calc R
H21C H 0.3826 0.1079 0.0068 0.223 Uiso 1 1 calc R

loop_
_atom_site_aniso_label
_atom_site_aniso_U_11
_atom_site_aniso_U_22
_atom_site_aniso_U_33
_atom_site_aniso_U_23
_atom_site_aniso_U_13
_atom_site_aniso_U_12
P1 0.0626(7) 0.0421(6) 0.0669(8) 0.0026(7) 0.0145(6) 0.0034(7)
O1 0.070(3) 0.092(3) 0.105(3) 0.008(3) 0.033(2) -0.001(2)
O2 0.065(2) 0.069(2) 0.077(2) 0.011(2) 0.0111(18) -0.010(2)
O3 0.058(2) 0.0413(19) 0.098(3) 0.0021(19) 0.0174(19) 0.0047(17)
O4 0.073(2) 0.051(3) 0.150(4) -0.009(2) 0.039(3) -0.005(2)
O5 0.079(2) 0.0391(19) 0.084(3) -0.0020(18) 0.027(2) -0.0005(19)
O6 0.104(3) 0.045(3) 0.137(4) 0.001(2) 0.053(3) -0.006(2)
N1 0.080(3) 0.060(3) 0.061(3) 0.005(2) 0.021(2) -0.001(3)
N2 0.065(3) 0.045(2) 0.083(3) 0.007(2) 0.015(2) 0.013(2)
N3 0.077(3) 0.041(2) 0.080(3) 0.004(2) 0.025(3) 0.002(2)
C1 0.114(7) 0.131(8) 0.141(9) 0.012(7) 0.034(7) -0.043(6)
C2 0.091(5) 0.102(6) 0.146(8) -0.015(6) -0.004(5) -0.023(5)
C3 0.080(4) 0.094(5) 0.112(5) -0.016(5) 0.014(4) 0.004(5)
C4 0.072(4) 0.064(4) 0.063(3) 0.013(3) 0.015(3) 0.005(3)
C5 0.152(8) 0.138(8) 0.108(6) -0.027(5) 0.069(6) -0.044(7)
C6 0.184(11) 0.226(15) 0.145(9) -0.025(9) 0.103(8) -0.089(11)
C7 0.083(4) 0.059(4) 0.089(4) 0.005(3) 0.024(3) 0.009(3)
C8 0.187(9) 0.165(9) 0.079(5) 0.031(6) 0.010(6) 0.006(8)
C9 0.112(5) 0.077(4) 0.082(5) 0.007(4) 0.034(4) 0.004(4)
C10 0.189(10) 0.097(6) 0.174(9) 0.020(6) 0.109(8) -0.024(7)
C11 0.078(4) 0.056(3) 0.069(4) -0.003(3) 0.021(3) -0.005(3)
C12 0.071(4) 0.051(3) 0.081(4) -0.006(3) 0.023(3) 0.008(3)
C13 0.066(3) 0.058(4) 0.086(4) -0.001(3) 0.022(3) 0.011(3)
C14 0.109(6) 0.098(7) 0.106(6) -0.006(4) -0.003(5) 0.040(5)
C15 0.131(7) 0.214(11) 0.092(6) -0.025(7) -0.003(5) 0.016(7)
C16 0.173(10) 0.158(10) 0.217(13) 0.025(10) -0.027(10) 0.034(9)
C17 0.078(4) 0.054(4) 0.073(4) 0.000(3) 0.020(3) 0.002(3)
C18 0.069(3) 0.044(3) 0.082(4) 0.002(2) 0.027(3) 0.008(3)
C19 0.119(6) 0.088(5) 0.095(5) 0.010(4) 0.047(5) -0.009(4)
C20 0.127(7) 0.127(7) 0.097(6) 0.029(5) 0.012(5) 0.021(6)
C21 0.217(11) 0.122(7) 0.131(7) -0.027(6) 0.092(7) 0.034(7)

loop_
_atom_type_symbol
_atom_type_description
_atom_type_scat_dispersion_real
_atom_type_scat_dispersion_imag
_atom_type_scat_source
C C 0.0033 0.0016 'International Tables Vol C Tables 4.2.6.8 and 6.1.1.4'
H H 0.0000 0.0000 'International Tables Vol C Tables 4.2.6.8 and 6.1.1.4'
N N 0.0061 0.0033 'International Tables Vol C Tables 4.2.6.8 and 6.1.1.4'
O O 0.0106 0.0060 'International Tables Vol C Tables 4.2.6.8 and 6.1.1.4'
P P 0.1023 0.0942 'International Tables Vol C Tables 4.2.6.8 and 6.1.1.4'

loop_
_geom_angle_atom_site_label_1
_geom_angle_atom_site_label_2
_geom_angle_atom_site_label_3
_geom_angle
O2 P1 N3 112.4(2)
O2 P1 N2 119.3(2)
N3 P1 N2 128.3(2)
O2 P1 O5 89.6(2)
N3 P1 O5 89.5(2)
N2 P1 O5 90.3(2)
O2 P1 O3 92.5(2)
N3 P1 O3 89.3(2)
N2 P1 O3 89.1(2)
O5 P1 O3 177.8(2)
C11 O2 P1 123.6(4)
C12 O3 P1 116.2(3)
C17 O5 P1 115.8(3)
C11 N1 C9 116.4(5)
C11 N1 C7 120.5(5)
C9 N1 C7 120.5(5)
C13 N2 P1 118.8(4)
C13 N2 H2W 120.6
P1 N2 H2W 120.6
C18 N3 P1 118.5(3)
C18 N3 H3W 120.7
P1 N3 H3W 120.7
C6 C1 C2 117.3(9)
C6 C1 H1 121.3
C2 C1 H1 121.3
C1 C2 C3 120.8(9)
C1 C2 H2 119.6
C3 C2 H2 119.6
C2 C3 C4 121.7(7)
C2 C3 H3 119.2
C4 C3 H3 119.2
C5 C4 C3 116.7(7)
C5 C4 C7 118.5(6)
C3 C4 C7 124.8(6)
C4 C5 C6 121.4(9)
C4 C5 H5 119.3
C6 C5 H5 119.3
C1 C6 C5 122.1(10)
C1 C6 H6 119.0
C5 C6 H6 119.0
N1 C7 C4 117.2(5)
N1 C7 H7A 108.0
C4 C7 H7A 108.0
N1 C7 H7B 108.0
C4 C7 H7B 108.0
H7A C7 H7B 107.2
C9 C8 H8A 109.5
C9 C8 H8B 109.5
H8A C8 H8B 109.5
C9 C8 H8C 109.5
H8A C8 H8C 109.5
H8B C8 H8C 109.5
N1 C9 C8 111.9(6)
N1 C9 C10 109.4(6)
C8 C9 C10 113.3(8)
N1 C9 H9 107.3
C8 C9 H9 107.3
C10 C9 H9 107.3
C9 C10 H10A 109.5
C9 C10 H10B 109.5
H10A C10 H10B 109.5
C9 C10 H10C 109.5
H10A C10 H10C 109.5
H10B C10 H10C 109.5
O1 C11 N1 128.2(6)
O1 C11 O2 121.3(6)
N1 C11 O2 110.4(5)
O4 C12 O3 123.0(5)
O4 C12 C13 125.6(5)
O3 C12 C13 111.4(5)
N2 C13 C12 103.8(4)
N2 C13 C14 115.6(6)
C12 C13 C14 111.9(5)
N2 C13 H13 108.4
C12 C13 H13 108.4
C14 C13 H13 108.4
C16 C14 C15 114.0(9)
C16 C14 C13 114.4(7)
C15 C14 C13 110.2(6)
C16 C14 H14 105.8
C15 C14 H14 105.8
C13 C14 H14 105.8
C14 C15 H15A 109.5
C14 C15 H15B 109.5
H15A C15 H15B 109.5
C14 C15 H15C 109.5
H15A C15 H15C 109.5
H15B C15 H15C 109.5
C14 C16 H16A 109.5
C14 C16 H16B 109.5
H16A C16 H16B 109.5
C14 C16 H16C 109.5
H16A C16 H16C 109.5
H16B C16 H16C 109.5
O6 C17 O5 122.9(5)
O6 C17 C18 124.9(5)
O5 C17 C18 112.2(5)
N3 C18 C17 103.6(4)
N3 C18 C19 113.5(5)
C17 C18 C19 110.9(5)
N3 C18 H18 109.6
C17 C18 H18 109.6
C19 C18 H18 109.6
C21 C19 C20 112.8(8)
C21 C19 C18 109.9(6)
C20 C19 C18 111.8(6)
C21 C19 H19 107.4
C20 C19 H19 107.4
C18 C19 H19 107.4
C19 C20 H20A 109.5
C19 C20 H20B 109.5
H20A C20 H20B 109.5
C19 C20 H20C 109.5
H20A C20 H20C 109.5
H20B C20 H20C 109.5
C19 C21 H21A 109.5
C19 C21 H21B 109.5
H21A C21 H21B 109.5
C19 C21 H21C 109.5
H21A C21 H21C 109.5
H21B C21 H21C 109.5

loop_
_geom_bond_atom_site_label_1
_geom_bond_atom_site_label_2
_geom_bond_distance
P1 O2 1.611(4)
P1 N3 1.626(5)
P1 N2 1.626(4)
P1 O5 1.724(4)
P1 O3 1.732(4)
O1 C11 1.201(7)
O2 C11 1.400(6)
O3 C12 1.326(7)
O4 C12 1.192(6)
O5 C17 1.313(6)
O6 C17 1.219(7)
N1 C11 1.339(7)
N1 C9 1.464(8)
N1 C7 1.471(7)
N2 C13 1.451(7)
N2 H2W 0.8600
N3 C18 1.446(6)
N3 H3W 0.8600
C1 C6 1.333(14)
C1 C2 1.365(11)
C1 H1 0.9300
C2 C3 1.379(10)
C2 H2 0.9300
C3 C4 1.379(9)
C3 H3 0.9300
C4 C5 1.336(9)
C4 C7 1.493(8)
C5 C6 1.397(12)
C5 H5 0.9300
C6 H6 0.9300
C7 H7A 0.9700
C7 H7B 0.9700
C8 C9 1.489(10)
C8 H8A 0.9600
C8 H8B 0.9600
C8 H8C 0.9600
C9 C10 1.526(10)
C9 H9 0.9800
C10 H10A 0.9600
C10 H10B 0.9600
C10 H10C 0.9600
C12 C13 1.520(7)
C13 C14 1.551(9)
C13 H13 0.9800
C14 C16 1.417(12)
C14 C15 1.511(10)
C14 H14 0.9800
C15 H15A 0.9600
C15 H15B 0.9600
C15 H15C 0.9600
C16 H16A 0.9600
C16 H16B 0.9600
C16 H16C 0.9600
C17 C18 1.514(8)
C18 C19 1.547(9)
C18 H18 0.9800
C19 C21 1.513(10)
C19 C20 1.520(10)
C19 H19 0.9800
C20 H20A 0.9600
C20 H20B 0.9600
C20 H20C 0.9600
C21 H21A 0.9600
C21 H21B 0.9600
C21 H21C 0.9600

loop_
_geom_hbond_atom_site_label_D
_geom_hbond_atom_site_label_H
_geom_hbond_atom_site_label_A
_geom_hbond_distance_DH
_geom_hbond_distance_HA
_geom_hbond_distance_DA
_geom_hbond_angle_DHA
_geom_hbond_site_symmetry_A
N3 H3W O6 0.86 2.30 2.985(6) 136.8 1_545
N2 H2W O4 0.86 2.17 2.956(6) 151.3 1_565

loop_
_geom_torsion_atom_site_label_1
_geom_torsion_atom_site_label_2
_geom_torsion_atom_site_label_3
_geom_torsion_atom_site_label_4
_geom_torsion
N3 P1 O2 C11 -128.2(4)
N2 P1 O2 C11 52.4(5)
O5 P1 O2 C11 142.5(5)
O3 P1 O2 C11 -38.0(5)
O2 P1 O3 C12 112.4(4)
N3 P1 O3 C12 -135.2(4)
N2 P1 O3 C12 -6.9(4)
O5 P1 O3 C12 -80(5)
O2 P1 O5 C17 108.6(4)
N3 P1 O5 C17 -3.8(4)
N2 P1 O5 C17 -132.1(4)
O3 P1 O5 C17 -59(5)
O2 P1 N2 C13 -83.6(5)
N3 P1 N2 C13 97.1(5)
O5 P1 N2 C13 -173.3(5)
O3 P1 N2 C13 8.8(5)
O2 P1 N3 C18 -83.6(4)
N2 P1 N3 C18 95.7(5)
O5 P1 N3 C18 5.8(4)
O3 P1 N3 C18 -176.0(4)
C6 C1 C2 C3 2.6(16)
C1 C2 C3 C4 -1.0(13)
C2 C3 C4 C5 -1.0(11)
C2 C3 C4 C7 -179.5(6)
C3 C4 C5 C6 1.3(12)
C7 C4 C5 C6 179.9(9)
C2 C1 C6 C5 -2.3(19)
C4 C5 C6 C1 0.4(18)
C11 N1 C7 C4 79.5(7)
C9 N1 C7 C4 -119.3(6)
C5 C4 C7 N1 -160.4(6)
C3 C4 C7 N1 18.1(9)
C11 N1 C9 C8 -139.0(7)
C7 N1 C9 C8 59.1(9)
C11 N1 C9 C10 94.5(7)
C7 N1 C9 C10 -67.4(8)
C9 N1 C11 O1 0.0(9)
C7 N1 C11 O1 161.9(6)
C9 N1 C11 O2 176.5(5)
C7 N1 C11 O2 -21.6(7)
P1 O2 C11 O1 -49.6(7)
P1 O2 C11 N1 133.6(4)
P1 O3 C12 O4 -179.4(5)
P1 O3 C12 C13 3.4(6)
P1 N2 C13 C12 -8.2(6)
P1 N2 C13 C14 -131.1(5)
O4 C12 C13 N2 -174.6(6)
O3 C12 C13 N2 2.5(7)
O4 C12 C13 C14 -49.3(9)
O3 C12 C13 C14 127.8(6)
N2 C13 C14 C16 -70.0(10)
C12 C13 C14 C16 171.4(8)
N2 C13 C14 C15 60.0(8)
C12 C13 C14 C15 -58.6(9)
P1 O5 C17 O6 179.3(5)
P1 O5 C17 C18 1.1(6)
P1 N3 C18 C17 -5.9(6)
P1 N3 C18 C19 -126.3(5)
O6 C17 C18 N3 -175.5(6)
O5 C17 C18 N3 2.7(6)
O6 C17 C18 C19 -53.4(9)
O5 C17 C18 C19 124.8(6)
N3 C18 C19 C21 -66.6(8)
C17 C18 C19 C21 177.3(6)
N3 C18 C19 C20 59.5(7)
C17 C18 C19 C20 -56.7(8)
